data_1561721
loop_
_publ_author_name
'Lago, Ana Bel\'en'
'Carballo, Rosa'
'Lezama, Luis'
'V\'azquez-L\'opez, Ezequiel M.'

_publ_section_title
;
 External anion effect on the synthesis of new MOFs based on formate and a
 twisted divergent ligands
;
_journal_name_full 'Journal of Solid State Chemistry'
_journal_page_first 145
_journal_page_last 151
_journal_paper_doi 10.1016/j.jssc.2015.08.022
_journal_volume 231
_journal_year 2015
_chemical_formula_sum 'C40 H61 Cl Cu3 N6 O21 S6'
_chemical_formula_weight 1380.37
_space_group_crystal_system triclinic
_space_group_IT_number 2
_space_group_name_Hall '-P 1'
_space_group_name_H-M_alt 'P -1'
_atom_sites_solution_hydrogens geom
_cell_angle_alpha 100.9032(9)
_cell_angle_beta 91.3590(10)
_cell_angle_gamma 104.3307(9)
_cell_formula_units_Z 2
_cell_length_a 10.3350(4)
_cell_length_b 13.3823(5)
_cell_length_c 22.6623(9)
_cell_measurement_temperature 100(2)
_cell_volume 2973.8(2)
_computing_structure_refinement 'SHELXL-2013 (Sheldrick, 2013)'
_diffrn_ambient_temperature 100(2)
_diffrn_measured_fraction_theta_full 0.938
_diffrn_measured_fraction_theta_max 0.924
_diffrn_radiation_type CuK\a
_diffrn_radiation_wavelength 1.54178
_diffrn_reflns_av_R_equivalents 0.0378
_diffrn_reflns_av_unetI/netI 0.0317
_diffrn_reflns_Laue_measured_fraction_full 0.938
_diffrn_reflns_Laue_measured_fraction_max 0.924
_diffrn_reflns_limit_h_max 11
_diffrn_reflns_limit_h_min -10
_diffrn_reflns_limit_k_max 15
_diffrn_reflns_limit_k_min -15
_diffrn_reflns_limit_l_max 27
_diffrn_reflns_limit_l_min -25
_diffrn_reflns_number 44227
_diffrn_reflns_point_group_measured_fraction_full 0.938
_diffrn_reflns_point_group_measured_fraction_max 0.924
_diffrn_reflns_theta_full 67.500
_diffrn_reflns_theta_max 68.353
_diffrn_reflns_theta_min 1.991
_exptl_absorpt_coefficient_mu 4.273
_exptl_absorpt_correction_T_max 0.344
_exptl_absorpt_correction_T_min 0.288
_exptl_absorpt_correction_type multi-scan
_exptl_crystal_colour blue
_exptl_crystal_density_diffrn 1.542
_exptl_crystal_density_method 'not measured'
_exptl_crystal_description prism
_exptl_crystal_F_000 1422
_exptl_crystal_size_max 0.460
_exptl_crystal_size_mid 0.270
_exptl_crystal_size_min 0.250
_refine_diff_density_max 2.434
_refine_diff_density_min -2.758
_refine_diff_density_rms 0.114
_refine_ls_extinction_coef .
_refine_ls_extinction_method none
_refine_ls_goodness_of_fit_ref 1.034
_refine_ls_hydrogen_treatment constr
_refine_ls_matrix_type full
_refine_ls_number_parameters 608
_refine_ls_number_reflns 10089
_refine_ls_number_restraints 0
_refine_ls_restrained_S_all 1.034
_refine_ls_R_factor_all 0.0699
_refine_ls_R_factor_gt 0.0668
_refine_ls_shift/su_max 0.001
_refine_ls_shift/su_mean 0.000
_refine_ls_structure_factor_coef Fsqd
_refine_ls_weighting_details 'w=1/[\s^2^(Fo^2^)+(0.0820P)^2^+14.1183P] where P=(Fo^2^+2Fc^2^)/3'
_refine_ls_weighting_scheme calc
_refine_ls_wR_factor_gt 0.1769
_refine_ls_wR_factor_ref 0.1798
_reflns_Friedel_coverage 0.000
_reflns_Friedel_fraction_full .
_reflns_Friedel_fraction_max .
_reflns_number_gt 9324
_reflns_number_total 10089
_reflns_threshold_expression 'I > 2\s(I)'
_cod_data_source_file JSSC-2015-231-145.cif
_cod_data_source_block compound1
_cod_database_code 1561721
_shelx_space_group_comment
;
The symmetry employed for this shelxl refinement is uniquely defined
by the following loop, which should always be used as a source of
symmetry information in preference to the above space-group names.
They are only intended as comments.
;
_shelx_estimated_absorpt_t_min 0.244
_shelx_estimated_absorpt_t_max 0.415
_shelxl_version_number 2013-3

loop_
_space_group_symop_operation_xyz
'x, y, z'
'-x, -y, -z'

loop_
_atom_site_label
_atom_site_type_symbol
_atom_site_fract_x
_atom_site_fract_y
_atom_site_fract_z
_atom_site_U_iso_or_equiv
_atom_site_adp_type
_atom_site_occupancy
_atom_site_site_symmetry_order
_atom_site_calc_flag
_atom_site_refinement_flags_posn
_atom_site_refinement_flags_adp
_atom_site_refinement_flags_occupancy
_atom_site_disorder_assembly
_atom_site_disorder_group
Cu1 Cu 1.5000 0.0000 0.5000 0.0257(2) Uani 1 2 d S . P . .
Cu2 Cu 1.04941(7) 0.54785(6) 0.27955(4) 0.0405(2) Uani 1 1 d . . . . .
Cu3 Cu 0.41825(10) 1.06113(12) 0.04813(4) 0.0717(4) Uani 1 1 d . . . . .
Cu4 Cu 2.0000 0.0000 0.5000 0.0304(2) Uani 1 2 d S . P . .
S1 S 0.66134(11) 0.92606(8) 0.28119(5) 0.0256(2) Uani 1 1 d . . . . .
S2 S 0.50045(11) 0.69706(9) 0.24388(6) 0.0330(3) Uani 1 1 d . . . . .
S11 S 1.60407(11) 0.41311(8) 0.32361(5) 0.0295(3) Uani 1 1 d . . . . .
S12 S 1.45973(11) 0.19175(8) 0.25743(5) 0.0286(2) Uani 1 1 d . . . . .
S21 S -0.05894(12) 0.95000(10) -0.21898(5) 0.0352(3) Uani 1 1 d . . . . .
S22 S 0.07014(14) 1.18146(11) -0.16011(5) 0.0398(3) Uani 1 1 d . . . . .
Cl1 Cl 1.38324(11) -0.20533(8) 0.43846(5) 0.0304(2) Uani 1 1 d . . . . .
N1 N 0.5021(5) 1.0225(5) 0.1179(2) 0.0497(13) Uani 1 1 d . . . . .
N2 N 0.8802(4) 0.5919(3) 0.2694(2) 0.0352(9) Uani 1 1 d . . . . .
N11 N 1.2178(4) 0.5048(3) 0.28994(18) 0.0305(8) Uani 1 1 d . . . . .
N12 N 1.5008(4) 0.0520(3) 0.42229(16) 0.0244(7) Uani 1 1 d . . . . .
N21 N 0.3134(6) 1.0975(6) -0.0168(2) 0.0717(19) Uani 1 1 d . . . . .
N22 N -0.0119(4) 0.9855(3) -0.41327(17) 0.0326(9) Uani 1 1 d . . . . .
C1 C 0.4248(5) 0.9484(5) 0.1424(2) 0.0411(13) Uani 1 1 d . . . . .
H1 H 0.3359 0.9173 0.1251 0.049 Uiso 1 1 calc R U . . .
C2 C 0.4664(5) 0.9145(4) 0.1914(2) 0.0301(10) Uani 1 1 d . . . . .
H2 H 0.4073 0.8610 0.2071 0.036 Uiso 1 1 calc R U . . .
C3 C 0.5956(4) 0.9591(4) 0.21770(19) 0.0264(9) Uani 1 1 d . . . . .
C4 C 0.6778(5) 1.0370(4) 0.1924(2) 0.0332(10) Uani 1 1 d . . . . .
H4 H 0.7671 1.0693 0.2088 0.040 Uiso 1 1 calc R U . . .
C5 C 0.6278(5) 1.0665(5) 0.1434(2) 0.0473(14) Uani 1 1 d . . . . .
H5 H 0.6841 1.1202 0.1269 0.057 Uiso 1 1 calc R U . . .
C6 C 0.5261(5) 0.8212(4) 0.2958(2) 0.0283(9) Uani 1 1 d . . . . .
H6A H 0.5435 0.8101 0.3369 0.034 Uiso 1 1 calc R U . . .
H6B H 0.4423 0.8442 0.2953 0.034 Uiso 1 1 calc R U . . .
C7 C 0.6491(4) 0.6607(3) 0.2562(2) 0.0298(10) Uani 1 1 d . . . . .
C8 C 0.7316(5) 0.6941(4) 0.3097(2) 0.0336(10) Uani 1 1 d . . . . .
H8 H 0.7101 0.7414 0.3425 0.040 Uiso 1 1 calc R U . . .
C9 C 0.8443(5) 0.6578(4) 0.3144(3) 0.0357(11) Uani 1 1 d . . . . .
H9 H 0.8990 0.6805 0.3512 0.043 Uiso 1 1 calc R U . . .
C10 C 0.8006(5) 0.5585(4) 0.2188(2) 0.0385(12) Uani 1 1 d . . . . .
H10 H 0.8244 0.5109 0.1868 0.046 Uiso 1 1 calc R U . . .
C11 C 0.6848(5) 0.5901(4) 0.2106(2) 0.0361(11) Uani 1 1 d . . . . .
H11 H 0.6302 0.5636 0.1739 0.043 Uiso 1 1 calc R U . . .
C12 C 1.2900(5) 0.5350(4) 0.3433(2) 0.0355(11) Uani 1 1 d . . . . .
H12 H 1.2580 0.5765 0.3756 0.043 Uiso 1 1 calc R U . . .
C13 C 1.4073(5) 0.5088(4) 0.3533(2) 0.0337(10) Uani 1 1 d . . . . .
H13 H 1.4555 0.5330 0.3917 0.040 Uiso 1 1 calc R U . . .
C14 C 1.4557(4) 0.4469(3) 0.3074(2) 0.0268(9) Uani 1 1 d . . . . .
C15 C 1.3827(5) 0.4176(3) 0.2519(2) 0.0297(10) Uani 1 1 d . . . . .
H15 H 1.4130 0.3768 0.2186 0.036 Uiso 1 1 calc R U . . .
C16 C 1.2669(5) 0.4480(3) 0.2454(2) 0.0296(10) Uani 1 1 d . . . . .
H16 H 1.2187 0.4274 0.2069 0.036 Uiso 1 1 calc R U . . .
C17 C 1.6011(5) 0.3039(3) 0.2624(2) 0.0286(9) Uani 1 1 d . . . . .
H17A H 1.6021 0.3290 0.2240 0.034 Uiso 1 1 calc R U . . .
H17B H 1.6841 0.2808 0.2670 0.034 Uiso 1 1 calc R U . . .
C18 C 1.4862(4) 0.1419(3) 0.32136(19) 0.0234(9) Uani 1 1 d . . . . .
C19 C 1.6013(4) 0.1730(3) 0.3606(2) 0.0262(9) Uani 1 1 d . . . . .
H19 H 1.6766 0.2257 0.3537 0.031 Uiso 1 1 calc R U . . .
C20 C 1.6042(4) 0.1261(3) 0.4095(2) 0.0256(9) Uani 1 1 d . . . . .
H20 H 1.6835 0.1474 0.4357 0.031 Uiso 1 1 calc R U . . .
C21 C 1.3912(4) 0.0201(3) 0.38323(19) 0.0257(9) Uani 1 1 d . . . . .
H21 H 1.3182 -0.0339 0.3907 0.031 Uiso 1 1 calc R U . . .
C22 C 1.3806(4) 0.0621(3) 0.33326(19) 0.0246(9) Uani 1 1 d . . . . .
H22 H 1.3017 0.0371 0.3068 0.029 Uiso 1 1 calc R U . . .
C23 C 0.1873(6) 1.0415(6) -0.0320(3) 0.0594(18) Uani 1 1 d . . . . .
H23 H 0.1516 0.9851 -0.0124 0.071 Uiso 1 1 calc R U . . .
C24 C 0.1063(6) 1.0619(5) -0.0751(2) 0.0486(15) Uani 1 1 d . . . . .
H24 H 0.0165 1.0207 -0.0845 0.058 Uiso 1 1 calc R U . . .
C25 C 0.1585(6) 1.1443(5) -0.1048(2) 0.0436(13) Uani 1 1 d . . . . .
C26 C 0.2898(6) 1.2030(6) -0.0889(3) 0.0545(16) Uani 1 1 d . . . . .
H26 H 0.3286 1.2596 -0.1079 0.065 Uiso 1 1 calc R U . . .
C27 C 0.3628(7) 1.1775(7) -0.0447(3) 0.070(2) Uani 1 1 d . . . . .
H27 H 0.4521 1.2184 -0.0335 0.084 Uiso 1 1 calc R U . . .
C28 C -0.0792(5) 1.0741(4) -0.1780(2) 0.0374(11) Uani 1 1 d . . . . .
H28A H -0.1445 1.0964 -0.2018 0.045 Uiso 1 1 calc R U . . .
H28B H -0.1189 1.0622 -0.1398 0.045 Uiso 1 1 calc R U . . .
C29 C -0.0330(4) 0.9719(4) -0.2922(2) 0.0298(10) Uani 1 1 d . . . . .
C30 C -0.0282(4) 1.0654(4) -0.3109(2) 0.0273(9) Uani 1 1 d . . . . .
H30 H -0.0321 1.1265 -0.2825 0.033 Uiso 1 1 calc R U . . .
C31 C -0.0177(4) 1.0688(4) -0.3711(2) 0.0269(9) Uani 1 1 d . . . . .
H31 H -0.0145 1.1335 -0.3832 0.032 Uiso 1 1 calc R U . . .
C32 C -0.0121(7) 0.8968(4) -0.3942(3) 0.0500(15) Uani 1 1 d . . . . .
H32 H -0.0046 0.8375 -0.4232 0.060 Uiso 1 1 calc R U . . .
C33 C -0.0223(6) 0.8864(4) -0.3355(2) 0.0455(13) Uani 1 1 d . . . . .
H33 H -0.0220 0.8214 -0.3245 0.055 Uiso 1 1 calc R U . . .
C40 C 1.1585(5) 0.6669(4) 0.1889(2) 0.0343(11) Uani 1 1 d . . . . .
H40 H 1.1742 0.6710 0.1482 0.041 Uiso 1 1 calc R U . . .
C41 C 0.9368(5) 0.4046(4) 0.3546(3) 0.0404(12) Uani 1 1 d . . . . .
H41 H 0.9145 0.3882 0.3927 0.048 Uiso 1 1 calc R U . . .
C42 C 1.7166(5) -0.1004(4) 0.4754(2) 0.0279(10) Uani 1 1 d . . . . .
H42 H 1.6456 -0.1619 0.4625 0.034 Uiso 1 1 calc R U . . .
C43 C 0.7092(6) 1.1645(5) -0.0013(3) 0.0494(14) Uani 1 1 d . . . . .
H43 H 0.7132 1.2308 0.0237 0.059 Uiso 1 1 calc R U . . .
O1 O 1.6851(3) -0.0159(2) 0.49057(14) 0.0287(7) Uani 1 1 d . . . . .
O2 O 1.8321(3) -0.1121(3) 0.47559(16) 0.0354(8) Uani 1 1 d . . . . .
O1W O 1.1459(3) 0.7215(2) 0.33833(15) 0.0323(7) Uani 1 1 d . . . . .
O2W O 2.0910(3) -0.1530(3) 0.48114(15) 0.0371(8) Uani 1 1 d . . . . .
O11 O 0.9880(3) 0.5004(3) 0.35396(17) 0.0383(8) Uani 1 1 d . . . . .
O12 O 0.9129(5) 0.3307(4) 0.3116(3) 0.0764(16) Uani 1 1 d . . . . .
O21 O 1.0982(3) 0.5779(3) 0.19825(16) 0.0348(7) Uani 1 1 d . . . . .
O22 O 1.1999(3) 0.7500(3) 0.22676(16) 0.0370(8) Uani 1 1 d . . . . .
O23 O 0.6081(4) 1.0899(4) 0.00134(17) 0.0501(10) Uani 1 1 d . . . . .
O24 O 0.8030(4) 1.1592(3) -0.03344(17) 0.0471(9) Uani 1 1 d . . . . .
O5W O 0.9162(11) 0.3473(10) 0.1991(6) 0.207(6) Uani 1 1 d . . . . .
O25 O 0.4255(7) 1.1786(10) 0.0882(5) 0.195(6) Uani 1 1 d . . . . .
O26 O 0.2179(8) 1.1163(4) 0.1061(2) 0.0557(13) Uani 0.658(5) 1 d . . P A 1
C44 C 0.2914(12) 1.1880(7) 0.1134(3) 0.0557(13) Uani 0.658(5) 1 d . . P A 1
H44 H 0.2765 1.2526 0.1337 0.067 Uiso 0.658(5) 1 calc R U P A 1
O26' O 0.6492(15) 1.3536(8) 0.1235(4) 0.0557(13) Uani 0.342(5) 1 d . . P A 2
C44' C 0.522(2) 1.2794(13) 0.1066(6) 0.0557(13) Uani 0.342(5) 1 d . . P A 2
H44' H 0.4648 1.3255 0.1089 0.067 Uiso 0.342(5) 1 calc R U P A 2

loop_
_atom_site_aniso_label
_atom_site_aniso_U_11
_atom_site_aniso_U_22
_atom_site_aniso_U_33
_atom_site_aniso_U_23
_atom_site_aniso_U_13
_atom_site_aniso_U_12
Cu1 0.0232(5) 0.0316(5) 0.0250(5) 0.0103(4) 0.0018(3) 0.0087(4)
Cu2 0.0267(4) 0.0483(5) 0.0634(5) 0.0354(4) 0.0186(3) 0.0215(3)
Cu3 0.0450(6) 0.1456(11) 0.0487(6) 0.0622(7) 0.0065(4) 0.0369(6)
Cu4 0.0269(5) 0.0408(5) 0.0239(5) 0.0100(4) 0.0054(4) 0.0062(4)
S1 0.0275(6) 0.0294(5) 0.0231(5) 0.0074(4) -0.0015(4) 0.0119(4)
S2 0.0235(6) 0.0290(6) 0.0501(7) 0.0112(5) 0.0010(5) 0.0114(4)
S11 0.0221(6) 0.0249(5) 0.0414(6) 0.0078(4) -0.0042(4) 0.0059(4)
S12 0.0349(6) 0.0254(5) 0.0271(6) 0.0071(4) -0.0052(4) 0.0100(4)
S21 0.0353(7) 0.0510(7) 0.0285(6) 0.0189(5) 0.0061(5) 0.0194(5)
S22 0.0472(8) 0.0539(8) 0.0254(6) 0.0093(5) -0.0060(5) 0.0257(6)
Cl1 0.0308(6) 0.0309(5) 0.0275(5) 0.0038(4) -0.0008(4) 0.0058(4)
N1 0.033(3) 0.098(4) 0.034(2) 0.034(3) 0.0083(19) 0.030(2)
N2 0.025(2) 0.034(2) 0.056(3) 0.0232(19) 0.0105(18) 0.0123(16)
N11 0.024(2) 0.032(2) 0.041(2) 0.0127(17) 0.0058(16) 0.0109(15)
N12 0.0216(19) 0.0280(18) 0.0242(18) 0.0059(14) -0.0005(14) 0.0074(14)
N21 0.050(3) 0.154(6) 0.041(3) 0.057(4) 0.016(2) 0.052(4)
N22 0.036(2) 0.038(2) 0.029(2) 0.0103(17) 0.0088(16) 0.0155(17)
C1 0.025(3) 0.078(4) 0.025(2) 0.010(2) 0.0024(19) 0.022(2)
C2 0.026(2) 0.042(3) 0.025(2) 0.0064(19) 0.0047(18) 0.0140(19)
C3 0.026(2) 0.039(2) 0.019(2) 0.0072(18) 0.0035(16) 0.0166(19)
C4 0.023(2) 0.052(3) 0.031(2) 0.018(2) 0.0052(18) 0.013(2)
C5 0.033(3) 0.086(4) 0.039(3) 0.040(3) 0.013(2) 0.023(3)
C6 0.028(2) 0.035(2) 0.028(2) 0.0115(18) 0.0090(18) 0.0158(19)
C7 0.021(2) 0.028(2) 0.047(3) 0.018(2) 0.0071(19) 0.0081(17)
C8 0.027(3) 0.024(2) 0.051(3) 0.009(2) 0.003(2) 0.0082(18)
C9 0.023(2) 0.025(2) 0.061(3) 0.016(2) 0.002(2) 0.0052(18)
C10 0.037(3) 0.045(3) 0.044(3) 0.020(2) 0.015(2) 0.023(2)
C11 0.033(3) 0.045(3) 0.039(3) 0.017(2) 0.006(2) 0.018(2)
C12 0.039(3) 0.034(3) 0.039(3) 0.008(2) 0.009(2) 0.018(2)
C13 0.036(3) 0.033(2) 0.034(3) 0.007(2) -0.001(2) 0.013(2)
C14 0.024(2) 0.023(2) 0.035(2) 0.0097(18) 0.0014(18) 0.0055(17)
C15 0.030(2) 0.026(2) 0.034(2) 0.0028(18) 0.0018(19) 0.0116(18)
C16 0.029(2) 0.022(2) 0.037(3) 0.0024(18) -0.0052(19) 0.0082(17)
C17 0.026(2) 0.031(2) 0.035(2) 0.0144(19) 0.0076(18) 0.0136(18)
C18 0.026(2) 0.022(2) 0.023(2) 0.0020(16) -0.0013(16) 0.0109(16)
C19 0.025(2) 0.024(2) 0.029(2) 0.0052(17) -0.0012(17) 0.0053(17)
C20 0.023(2) 0.026(2) 0.027(2) 0.0035(17) -0.0023(17) 0.0075(17)
C21 0.022(2) 0.023(2) 0.029(2) 0.0014(17) -0.0014(17) 0.0029(16)
C22 0.021(2) 0.027(2) 0.024(2) 0.0019(17) -0.0036(16) 0.0075(17)
C23 0.045(4) 0.119(6) 0.039(3) 0.042(3) 0.017(3) 0.045(4)
C24 0.048(3) 0.088(4) 0.028(3) 0.026(3) 0.010(2) 0.039(3)
C25 0.044(3) 0.078(4) 0.022(2) 0.016(2) 0.006(2) 0.036(3)
C26 0.041(3) 0.100(5) 0.037(3) 0.030(3) 0.003(2) 0.032(3)
C27 0.044(4) 0.138(7) 0.044(3) 0.042(4) 0.004(3) 0.038(4)
C28 0.038(3) 0.060(3) 0.026(2) 0.018(2) 0.009(2) 0.028(2)
C29 0.024(2) 0.045(3) 0.027(2) 0.014(2) 0.0056(18) 0.0163(19)
C30 0.022(2) 0.034(2) 0.026(2) 0.0053(18) 0.0005(17) 0.0078(18)
C31 0.023(2) 0.031(2) 0.027(2) 0.0076(18) 0.0009(17) 0.0063(17)
C32 0.082(4) 0.042(3) 0.039(3) 0.013(2) 0.027(3) 0.034(3)
C33 0.069(4) 0.042(3) 0.042(3) 0.020(2) 0.019(3) 0.033(3)
C40 0.028(3) 0.044(3) 0.038(3) 0.017(2) 0.004(2) 0.016(2)
C41 0.032(3) 0.041(3) 0.053(3) 0.020(3) 0.002(2) 0.010(2)
C42 0.026(2) 0.029(2) 0.029(2) 0.0078(18) 0.0042(18) 0.0066(18)
C43 0.044(3) 0.071(4) 0.035(3) 0.022(3) -0.008(2) 0.011(3)
O1 0.0243(17) 0.0295(16) 0.0327(17) 0.0066(13) 0.0007(12) 0.0078(12)
O2 0.0260(18) 0.0358(18) 0.045(2) 0.0070(15) 0.0051(14) 0.0102(14)
O1W 0.0290(17) 0.0293(16) 0.0389(18) 0.0056(13) 0.0010(13) 0.0095(13)
O2W 0.0326(19) 0.0439(19) 0.0359(18) 0.0085(15) 0.0034(14) 0.0113(15)
O11 0.0320(19) 0.0379(19) 0.052(2) 0.0203(16) 0.0117(15) 0.0130(14)
O12 0.046(3) 0.057(3) 0.110(4) -0.027(3) -0.023(3) 0.020(2)
O21 0.0290(18) 0.0332(18) 0.045(2) 0.0123(15) 0.0043(14) 0.0105(14)
O22 0.0336(19) 0.0389(19) 0.0395(19) 0.0150(16) 0.0005(14) 0.0058(14)
O23 0.031(2) 0.082(3) 0.039(2) 0.037(2) -0.0063(15) 0.0025(18)
O24 0.039(2) 0.060(2) 0.039(2) 0.0183(18) 0.0000(16) -0.0011(17)
O5W 0.193(9) 0.272(12) 0.303(13) 0.233(11) 0.183(10) 0.186(9)
O25 0.087(5) 0.283(12) 0.214(9) 0.228(10) -0.085(6) -0.079(6)
O26 0.108(4) 0.037(2) 0.0119(17) 0.0005(17) -0.004(2) 0.003(2)
C44 0.108(4) 0.037(2) 0.0119(17) 0.0005(17) -0.004(2) 0.003(2)
O26' 0.108(4) 0.037(2) 0.0119(17) 0.0005(17) -0.004(2) 0.003(2)
C44' 0.108(4) 0.037(2) 0.0119(17) 0.0005(17) -0.004(2) 0.003(2)

loop_
_atom_type_symbol
_atom_type_description
_atom_type_scat_dispersion_real
_atom_type_scat_dispersion_imag
_atom_type_scat_source
C C 0.0181 0.0091 'International Tables Vol C Tables 4.2.6.8 and 6.1.1.4'
H H 0.0000 0.0000 'International Tables Vol C Tables 4.2.6.8 and 6.1.1.4'
N N 0.0311 0.0180 'International Tables Vol C Tables 4.2.6.8 and 6.1.1.4'
O O 0.0492 0.0322 'International Tables Vol C Tables 4.2.6.8 and 6.1.1.4'
S S 0.3331 0.5567 'International Tables Vol C Tables 4.2.6.8 and 6.1.1.4'
Cl Cl 0.3639 0.7018 'International Tables Vol C Tables 4.2.6.8 and 6.1.1.4'
Cu Cu -1.9646 0.5888 'International Tables Vol C Tables 4.2.6.8 and 6.1.1.4'

loop_
_geom_angle_atom_site_label_1
_geom_angle_atom_site_label_2
_geom_angle_atom_site_label_3
_geom_angle
_geom_angle_site_symmetry_1
_geom_angle_site_symmetry_3
O1 Cu1 O1 180.0 . 2_856
O1 Cu1 N12 89.34(13) . 2_856
O1 Cu1 N12 90.66(13) 2_856 2_856
O1 Cu1 N12 90.66(13) . .
O1 Cu1 N12 89.34(13) 2_856 .
N12 Cu1 N12 180.0 2_856 .
O11 Cu2 N11 90.17(15) . .
O11 Cu2 N2 89.75(16) . .
N11 Cu2 N2 179.7(2) . .
O11 Cu2 O21 172.65(15) . .
N11 Cu2 O21 90.51(15) . .
N2 Cu2 O21 89.61(15) . .
O11 Cu2 O1W 89.30(13) . .
N11 Cu2 O1W 92.00(14) . .
N2 Cu2 O1W 87.69(15) . .
O21 Cu2 O1W 97.98(13) . .
O25 Cu3 N1 90.7(2) . .
O25 Cu3 N21 87.6(3) . .
N1 Cu3 N21 173.0(2) . .
O25 Cu3 O23 175.1(3) . 2_675
N1 Cu3 O23 90.5(2) . 2_675
N21 Cu3 O23 90.6(2) . 2_675
O25 Cu3 O23 102.2(3) . .
N1 Cu3 O23 93.55(16) . .
N21 Cu3 O23 93.40(18) . .
O23 Cu3 O23 82.47(16) 2_675 .
O2 Cu4 O2 180.0 . 2_956
O2 Cu4 N22 88.63(16) . 2_765
O2 Cu4 N22 91.37(16) 2_956 2_765
O2 Cu4 N22 91.37(16) . 1_746
O2 Cu4 N22 88.63(16) 2_956 1_746
N22 Cu4 N22 180.0 2_765 1_746
O2 Cu4 O2W 99.63(12) . 2_956
O2 Cu4 O2W 80.37(12) 2_956 2_956
N22 Cu4 O2W 88.55(14) 2_765 2_956
N22 Cu4 O2W 91.45(14) 1_746 2_956
O2 Cu4 O2W 80.37(12) . .
O2 Cu4 O2W 99.63(12) 2_956 .
N22 Cu4 O2W 91.45(14) 2_765 .
N22 Cu4 O2W 88.55(14) 1_746 .
O2W Cu4 O2W 180.0 2_956 .
C3 S1 C6 102.5(2) . .
C7 S2 C6 102.7(2) . .
C14 S11 C17 102.6(2) . .
C18 S12 C17 103.7(2) . .
C29 S21 C28 103.7(2) . .
C25 S22 C28 103.0(3) . .
C1 N1 C5 117.3(4) . .
C1 N1 Cu3 116.4(4) . .
C5 N1 Cu3 126.3(4) . .
C10 N2 C9 117.9(4) . .
C10 N2 Cu2 122.2(3) . .
C9 N2 Cu2 119.9(4) . .
C16 N11 C12 116.7(4) . .
C16 N11 Cu2 123.1(3) . .
C12 N11 Cu2 120.2(3) . .
C20 N12 C21 117.2(4) . .
C20 N12 Cu1 122.1(3) . .
C21 N12 Cu1 120.5(3) . .
C23 N21 C27 118.1(5) . .
C23 N21 Cu3 118.6(5) . .
C27 N21 Cu3 123.3(5) . .
C32 N22 C31 116.7(4) . .
C32 N22 Cu4 123.8(3) . 1_364
C31 N22 Cu4 119.5(3) . 1_364
N1 C1 C2 123.6(5) . .
C1 C2 C3 119.3(5) . .
C2 C3 C4 117.6(4) . .
C2 C3 S1 124.5(4) . .
C4 C3 S1 117.9(4) . .
C5 C4 C3 119.2(5) . .
N1 C5 C4 123.0(5) . .
S2 C6 S1 115.5(2) . .
C11 C7 C8 117.4(4) . .
C11 C7 S2 117.7(4) . .
C8 C7 S2 124.9(4) . .
C9 C8 C7 119.4(5) . .
N2 C9 C8 122.9(5) . .
N2 C10 C11 122.9(5) . .
C10 C11 C7 119.5(5) . .
N11 C12 C13 123.2(4) . .
C12 C13 C14 119.9(5) . .
C13 C14 C15 117.0(4) . .
C13 C14 S11 117.8(4) . .
C15 C14 S11 125.2(4) . .
C16 C15 C14 119.5(4) . .
N11 C16 C15 123.7(4) . .
S12 C17 S11 115.1(2) . .
C19 C18 C22 117.6(4) . .
C19 C18 S12 126.7(3) . .
C22 C18 S12 115.7(3) . .
C20 C19 C18 118.9(4) . .
N12 C20 C19 123.6(4) . .
N12 C21 C22 122.9(4) . .
C21 C22 C18 119.8(4) . .
N21 C23 C24 122.9(6) . .
C23 C24 C25 118.9(6) . .
C26 C25 C24 118.2(5) . .
C26 C25 S22 116.7(5) . .
C24 C25 S22 125.0(5) . .
C27 C26 C25 118.7(6) . .
N21 C27 C26 123.1(7) . .
S22 C28 S21 116.7(3) . .
C30 C29 C33 117.5(4) . .
C30 C29 S21 125.7(4) . .
C33 C29 S21 116.8(4) . .
C31 C30 C29 119.3(4) . .
N22 C31 C30 123.3(4) . .
N22 C32 C33 123.9(5) . .
C32 C33 C29 119.3(5) . .
O22 C40 O21 127.5(5) . .
O12 C41 O11 127.2(6) . .
O2 C42 O1 126.2(4) . .
O24 C43 O23 126.1(6) . .
C42 O1 Cu1 125.9(3) . .
C42 O2 Cu4 126.5(3) . .
C41 O11 Cu2 122.0(4) . .
C40 O21 Cu2 124.5(3) . .
C43 O23 Cu3 123.1(4) . 2_675
C43 O23 Cu3 139.4(4) . .
Cu3 O23 Cu3 97.53(16) 2_675 .
C44' O25 Cu3 138.6(12) . .
C44 O25 Cu3 113.0(5) . .
O26 C44 O25 113.6(10) . .
O26' C44' O25 158.8(18) . .

loop_
_geom_bond_atom_site_label_1
_geom_bond_atom_site_label_2
_geom_bond_distance
_geom_bond_site_symmetry_2
Cu1 O1 1.989(3) .
Cu1 O1 1.989(3) 2_856
Cu1 N12 2.011(4) 2_856
Cu1 N12 2.011(4) .
Cu2 O11 1.976(3) .
Cu2 N11 1.986(4) .
Cu2 N2 2.001(4) .
Cu2 O21 2.008(3) .
Cu2 O1W 2.406(3) .
Cu3 O25 1.643(15) .
Cu3 N1 1.996(4) .
Cu3 N21 2.008(5) .
Cu3 O23 2.067(5) 2_675
Cu3 O23 2.236(4) .
Cu4 O2 1.980(3) .
Cu4 O2 1.980(3) 2_956
Cu4 N22 2.015(4) 2_765
Cu4 N22 2.015(4) 1_746
Cu4 O2W 2.429(3) 2_956
Cu4 O2W 2.429(3) .
S1 C3 1.752(4) .
S1 C6 1.805(5) .
S2 C7 1.754(4) .
S2 C6 1.801(5) .
S11 C14 1.752(4) .
S11 C17 1.808(5) .
S12 C18 1.748(4) .
S12 C17 1.801(5) .
S21 C29 1.754(4) .
S21 C28 1.807(5) .
S22 C25 1.749(5) .
S22 C28 1.806(6) .
N1 C1 1.329(8) .
N1 C5 1.351(8) .
N2 C10 1.332(7) .
N2 C9 1.339(7) .
N11 C16 1.335(6) .
N11 C12 1.343(7) .
N12 C20 1.345(6) .
N12 C21 1.349(6) .
N21 C23 1.333(9) .
N21 C27 1.343(10) .
N22 C32 1.338(7) .
N22 C31 1.338(6) .
N22 Cu4 2.015(4) 1_364
C1 C2 1.375(7) .
C2 C3 1.389(7) .
C3 C4 1.395(7) .
C4 C5 1.376(7) .
C7 C11 1.385(7) .
C7 C8 1.397(7) .
C8 C9 1.378(7) .
C10 C11 1.384(7) .
C12 C13 1.368(7) .
C13 C14 1.386(7) .
C14 C15 1.389(7) .
C15 C16 1.370(7) .
C18 C19 1.395(6) .
C18 C22 1.396(6) .
C19 C20 1.376(6) .
C21 C22 1.370(6) .
C23 C24 1.379(7) .
C24 C25 1.403(8) .
C25 C26 1.389(9) .
C26 C27 1.382(8) .
C29 C30 1.385(7) .
C29 C33 1.388(7) .
C30 C31 1.380(6) .
C32 C33 1.368(8) .
C40 O22 1.241(6) .
C40 O21 1.260(6) .
C41 O12 1.221(7) .
C41 O11 1.263(6) .
C42 O2 1.241(6) .
C42 O1 1.242(5) .
C43 O24 1.234(7) .
C43 O23 1.265(7) .
O23 Cu3 2.067(5) 2_675
O25 C44' 1.446(19) .
O25 C44 1.536(16) .
O26 C44 1.047(11) .
O26' C44' 1.43(2) .
